data_1555509
loop_
_publ_author_name
'Raja, Arun'
'Hong, Bor-Cherng'
'Liao, Ju-Hsiou'
'Lee, Gene-Hsiang'

_publ_section_title
;
 Organocatalytic Enantioselective Michael-Michael-Henry Reaction Cascade.
 An Entry to Highly Functionalized Hajos-Parrish-Type Ketones with Five to
 Six Contiguous Stereogenic Centers and Two Quaternary Carbons.
;
_journal_issue 8
_journal_name_full 'Organic letters'
_journal_page_first 1760
_journal_page_last 1763
_journal_paper_doi 10.1021/acs.orglett.6b00459
_journal_volume 18
_journal_year 2016
_chemical_absolute_configuration unk/ad
_chemical_formula_sum 'C17 H18 Cl N O5'
_chemical_formula_weight 351.77
_space_group_IT_number 19
_space_group_name_Hall 'P 2ac 2ab'
_space_group_name_H-M_alt 'P 21 21 21'
_symmetry_cell_setting orthorhombic
_symmetry_space_group_name_Hall 'P 2ac 2ab'
_symmetry_space_group_name_H-M 'P 21 21 21'
_atom_sites_solution_hydrogens geom
_atom_sites_solution_primary direct
_atom_sites_solution_secondary difmap
_audit_creation_method SHELXL-97
_cell_angle_alpha 90.00
_cell_angle_beta 90.00
_cell_angle_gamma 90.00
_cell_formula_units_Z 4
_cell_length_a 6.891(2)
_cell_length_b 11.883(4)
_cell_length_c 20.413(7)
_cell_measurement_reflns_used 383
_cell_measurement_temperature 173(2)
_cell_measurement_theta_max 23.529
_cell_measurement_theta_min 2.64
_cell_volume 1671.5(9)
_computing_cell_refinement 'BRUKER SMART'
_computing_data_collection 'BRUKER SMART'
_computing_data_reduction 'BRUKER SAINT'
_computing_molecular_graphics Ortep-3
_computing_publication_material 'Wingx publication routines (Farrugia, 1999)'
_computing_structure_refinement 'SHELXL-97 (Sheldrick, 1997)'
_computing_structure_solution 'SHELXS-97 (Sheldrick, 1990)'
_diffrn_ambient_temperature 173(2)
_diffrn_measured_fraction_theta_full 0.999
_diffrn_measured_fraction_theta_max 0.999
_diffrn_measurement_device_type 'Bruker Smart Apex'
_diffrn_measurement_method 'phi-omega scan'
_diffrn_radiation_monochromator graphite
_diffrn_radiation_source 'fine-focus sealed tube'
_diffrn_radiation_type MoK\a
_diffrn_radiation_wavelength 0.71073
_diffrn_reflns_av_R_equivalents 0.0282
_diffrn_reflns_av_sigmaI/netI 0.0225
_diffrn_reflns_limit_h_max 8
_diffrn_reflns_limit_h_min -8
_diffrn_reflns_limit_k_max 14
_diffrn_reflns_limit_k_min -14
_diffrn_reflns_limit_l_max 24
_diffrn_reflns_limit_l_min -24
_diffrn_reflns_number 16605
_diffrn_reflns_theta_full 25.50
_diffrn_reflns_theta_max 25.50
_diffrn_reflns_theta_min 1.98
_diffrn_standards_decay_% 0
_exptl_absorpt_coefficient_mu 0.255
_exptl_absorpt_correction_T_max 0.995
_exptl_absorpt_correction_T_min 0.982
_exptl_absorpt_correction_type empirical
_exptl_absorpt_process_details SADABS
_exptl_crystal_colour colorless
_exptl_crystal_density_diffrn 1.398
_exptl_crystal_density_method 'not measured'
_exptl_crystal_description plate
_exptl_crystal_F_000 736
_exptl_crystal_size_max 0.25
_exptl_crystal_size_mid 0.06
_exptl_crystal_size_min 0.02
_refine_diff_density_max 0.530
_refine_diff_density_min -0.292
_refine_diff_density_rms 0.122
_refine_ls_abs_structure_details 'Flack H D (1983), Acta Cryst. A39, 876-881'
_refine_ls_abs_structure_Flack -0.04(7)
_refine_ls_extinction_method none
_refine_ls_goodness_of_fit_ref 1.207
_refine_ls_hydrogen_treatment mixed
_refine_ls_matrix_type full
_refine_ls_number_parameters 237
_refine_ls_number_reflns 3111
_refine_ls_number_restraints 0
_refine_ls_restrained_S_all 1.207
_refine_ls_R_factor_all 0.0411
_refine_ls_R_factor_gt 0.0365
_refine_ls_shift/su_max 0.001
_refine_ls_shift/su_mean 0.000
_refine_ls_structure_factor_coef Fsqd
_refine_ls_weighting_details 'calc w=1/[\s^2^(Fo^2^)+(0.0712P)^2^+0.0840P] where P=(Fo^2^+2Fc^2^)/3'
_refine_ls_weighting_scheme calc
_refine_ls_wR_factor_gt 0.0976
_refine_ls_wR_factor_ref 0.1119
_reflns_number_gt 2939
_reflns_number_total 3111
_reflns_threshold_expression >2sigma(I)
_cod_data_source_file ol6b00459_si_005.cif
_cod_data_source_block arun01
_cod_depositor_comments
;
The following automatic conversions were performed:

data item '_exptl_absorpt_correction_type' value 'Empirical' was
changed to 'empirical' in accordance with the
/home/saulius/struct/COD-crude-data/automatic-downloads/DataCite-retrospective/ACS/depositions/lib/dictionaries/cif_core.dic
dictionary named 'cif_core.dic' version 2.4.2 last updated on
2011-04-26.

Automatic conversion script
Id: cif_fix_values 6909 2019-04-08 15:41:33Z antanas 
;
_cod_original_cell_volume 1671.6(10)
_cod_database_code 1555509

loop_
_symmetry_equiv_pos_as_xyz
'x, y, z'
'-x+1/2, -y, z+1/2'
'-x, y+1/2, -z+1/2'
'x+1/2, -y+1/2, -z'

loop_
_atom_site_label
_atom_site_type_symbol
_atom_site_fract_x
_atom_site_fract_y
_atom_site_fract_z
_atom_site_U_iso_or_equiv
_atom_site_adp_type
_atom_site_occupancy
_atom_site_symmetry_multiplicity
_atom_site_calc_flag
_atom_site_refinement_flags
Cl1 Cl 0.97539(11) 0.63390(6) 1.02613(3) 0.0599(2) Uani 1 1 d .
O1 O 0.4255(3) 1.01058(15) 0.78475(9) 0.0549(5) Uani 1 1 d .
O2 O 1.2019(2) 0.74419(15) 0.74036(9) 0.0506(5) Uani 1 1 d .
O3 O 1.0928(3) 0.58560(13) 0.70608(10) 0.0534(5) Uani 1 1 d .
O4 O 1.0392(2) 0.86974(13) 0.62858(8) 0.0382(4) Uani 1 1 d .
O5 O 0.3892(2) 0.75047(16) 0.59594(9) 0.0500(5) Uani 1 1 d .
N1 N 1.0743(2) 0.68563(15) 0.71831(9) 0.0324(4) Uani 1 1 d .
C1 C 0.9242(3) 0.6901(2) 0.94898(11) 0.0381(5) Uani 1 1 d .
C2 C 0.8175(4) 0.62856(19) 0.90512(11) 0.0420(5) Uani 1 1 d .
H2 H 0.7684 0.5566 0.9169 0.050 Uiso 1 1 calc R
C3 C 0.7821(3) 0.67258(19) 0.84350(10) 0.0365(5) Uani 1 1 d .
H3 H 0.7059 0.6310 0.8132 0.044 Uiso 1 1 calc R
C4 C 0.8560(3) 0.77640(15) 0.82534(10) 0.0269(4) Uani 1 1 d .
C5 C 0.9621(4) 0.83656(18) 0.87110(12) 0.0419(5) Uani 1 1 d .
H5 H 1.0137 0.9080 0.8596 0.050 Uiso 1 1 calc R
C6 C 0.9943(4) 0.7944(2) 0.93329(12) 0.0487(6) Uani 1 1 d .
H6 H 1.0641 0.8373 0.9647 0.058 Uiso 1 1 calc R
C7 C 0.8289(3) 0.82391(16) 0.75675(9) 0.0249(4) Uani 1 1 d .
H7 H 0.9154 0.8909 0.7518 0.030 Uiso 1 1 calc R
C8 C 0.8809(3) 0.73898(15) 0.70349(9) 0.0235(4) Uani 1 1 d .
H8 H 0.7803 0.6783 0.7039 0.028 Uiso 1 1 calc R
C9 C 0.8881(3) 0.78966(16) 0.63345(10) 0.0264(4) Uani 1 1 d .
C10 C 0.6908(3) 0.84807(16) 0.61905(9) 0.0281(4) Uani 1 1 d .
C11 C 0.6066(3) 0.91753(17) 0.67499(10) 0.0324(5) Uani 1 1 d .
H11A H 0.4689 0.9341 0.6651 0.039 Uiso 1 1 calc R
H11B H 0.6766 0.9902 0.6772 0.039 Uiso 1 1 calc R
C12 C 0.6184(3) 0.86064(17) 0.74177(9) 0.0290(4) Uani 1 1 d .
H12 H 0.5373 0.7909 0.7397 0.035 Uiso 1 1 calc R
C13 C 0.5326(4) 0.9355(2) 0.79421(11) 0.0444(6) Uani 1 1 d .
C14 C 0.8980(3) 0.69613(18) 0.58121(10) 0.0339(5) Uani 1 1 d .
H14A H 0.9458 0.7264 0.5390 0.041 Uiso 1 1 calc R
H14B H 0.9852 0.6347 0.5955 0.041 Uiso 1 1 calc R
C15 C 0.6900(3) 0.65383(18) 0.57448(11) 0.0362(5) Uani 1 1 d .
H15A H 0.6611 0.6342 0.5284 0.043 Uiso 1 1 calc R
H15B H 0.6690 0.5865 0.6021 0.043 Uiso 1 1 calc R
C16 C 0.5635(3) 0.75007(19) 0.59714(10) 0.0320(4) Uani 1 1 d .
C17 C 0.7075(4) 0.9238(2) 0.55753(12) 0.0409(5) Uani 1 1 d .
H13 H 0.566(5) 0.911(3) 0.8428(15) 0.071(9) Uiso 1 1 d .
H17A H 0.808(4) 0.983(2) 0.5690(14) 0.050(8) Uiso 1 1 d .
H17B H 0.571(5) 0.958(3) 0.5489(14) 0.061(8) Uiso 1 1 d .
H17C H 0.747(4) 0.879(2) 0.5216(13) 0.048(7) Uiso 1 1 d .
H18 H 1.138(4) 0.831(2) 0.6249(12) 0.037(7) Uiso 1 1 d .

loop_
_atom_site_aniso_label
_atom_site_aniso_U_11
_atom_site_aniso_U_22
_atom_site_aniso_U_33
_atom_site_aniso_U_23
_atom_site_aniso_U_13
_atom_site_aniso_U_12
Cl1 0.0696(4) 0.0748(4) 0.0354(3) 0.0168(3) -0.0092(3) 0.0099(4)
O1 0.0560(11) 0.0613(10) 0.0475(10) -0.0125(8) -0.0007(9) 0.0328(9)
O2 0.0227(7) 0.0611(10) 0.0679(12) -0.0051(10) -0.0086(8) -0.0012(8)
O3 0.0570(11) 0.0325(8) 0.0707(12) -0.0007(8) -0.0061(9) 0.0203(8)
O4 0.0288(8) 0.0362(7) 0.0496(9) 0.0082(7) 0.0043(7) -0.0084(7)
O5 0.0262(8) 0.0774(12) 0.0465(10) -0.0112(9) -0.0010(7) -0.0052(8)
N1 0.0268(9) 0.0351(8) 0.0354(9) 0.0032(8) 0.0016(7) 0.0043(7)
C1 0.0403(11) 0.0465(12) 0.0275(10) 0.0062(9) -0.0022(9) 0.0097(10)
C2 0.0535(14) 0.0335(10) 0.0388(12) 0.0042(10) 0.0040(11) -0.0028(11)
C3 0.0455(12) 0.0342(10) 0.0298(11) -0.0026(9) -0.0021(9) -0.0071(10)
C4 0.0270(9) 0.0263(9) 0.0276(10) -0.0025(8) -0.0022(8) 0.0032(8)
C5 0.0483(13) 0.0365(11) 0.0408(12) 0.0033(10) -0.0119(11) -0.0061(10)
C6 0.0555(15) 0.0509(13) 0.0398(12) -0.0011(10) -0.0190(12) -0.0089(12)
C7 0.0231(9) 0.0225(8) 0.0292(10) -0.0005(8) -0.0014(8) -0.0006(7)
C8 0.0189(8) 0.0236(9) 0.0281(10) -0.0008(7) -0.0007(7) -0.0026(7)
C9 0.0212(9) 0.0285(9) 0.0296(10) 0.0014(8) 0.0027(8) -0.0011(8)
C10 0.0281(10) 0.0304(10) 0.0258(9) 0.0022(8) -0.0007(8) 0.0020(8)
C11 0.0332(10) 0.0348(10) 0.0292(10) -0.0021(8) -0.0017(9) 0.0111(9)
C12 0.0242(9) 0.0344(10) 0.0286(10) -0.0013(8) -0.0012(8) 0.0066(9)
C13 0.0441(13) 0.0580(14) 0.0312(11) -0.0009(10) 0.0025(10) 0.0162(12)
C14 0.0340(11) 0.0390(11) 0.0286(10) -0.0015(9) 0.0062(9) 0.0049(10)
C15 0.0412(12) 0.0364(11) 0.0311(10) -0.0064(9) -0.0017(9) -0.0012(10)
C16 0.0285(10) 0.0457(11) 0.0217(9) 0.0021(9) 0.0005(8) -0.0033(9)
C17 0.0456(14) 0.0442(12) 0.0329(12) 0.0087(11) 0.0015(11) 0.0070(12)

loop_
_atom_type_symbol
_atom_type_description
_atom_type_scat_dispersion_real
_atom_type_scat_dispersion_imag
_atom_type_scat_source
C C 0.0033 0.0016 'International Tables Vol C Tables 4.2.6.8 and 6.1.1.4'
H H 0.0000 0.0000 'International Tables Vol C Tables 4.2.6.8 and 6.1.1.4'
N N 0.0061 0.0033 'International Tables Vol C Tables 4.2.6.8 and 6.1.1.4'
O O 0.0106 0.0060 'International Tables Vol C Tables 4.2.6.8 and 6.1.1.4'
Cl Cl 0.1484 0.1585 'International Tables Vol C Tables 4.2.6.8 and 6.1.1.4'

loop_
_geom_angle_atom_site_label_1
_geom_angle_atom_site_label_2
_geom_angle_atom_site_label_3
_geom_angle
O2 N1 O3 124.09(19)
O2 N1 C8 118.44(16)
O3 N1 C8 117.45(18)
C6 C1 C2 121.3(2)
C6 C1 Cl1 119.09(19)
C2 C1 Cl1 119.57(18)
C1 C2 C3 119.1(2)
C2 C3 C4 121.0(2)
C5 C4 C3 118.3(2)
C5 C4 C7 119.61(18)
C3 C4 C7 122.12(18)
C6 C5 C4 121.1(2)
C1 C6 C5 119.1(2)
C4 C7 C8 112.41(15)
C4 C7 C12 113.73(16)
C8 C7 C12 105.44(15)
N1 C8 C7 110.07(15)
N1 C8 C9 108.66(15)
C7 C8 C9 114.02(15)
O4 C9 C14 113.82(17)
O4 C9 C8 110.45(16)
C14 C9 C8 111.02(16)
O4 C9 C10 109.29(15)
C14 C9 C10 103.28(16)
C8 C9 C10 108.63(15)
C11 C10 C16 114.48(17)
C11 C10 C17 108.72(17)
C16 C10 C17 104.39(17)
C11 C10 C9 115.67(16)
C16 C10 C9 102.57(16)
C17 C10 C9 110.36(17)
C10 C11 C12 114.18(16)
C13 C12 C11 110.55(16)
C13 C12 C7 113.15(17)
C11 C12 C7 110.65(16)
O1 C13 C12 125.2(2)
C15 C14 C9 104.98(16)
C16 C15 C14 105.38(17)
O5 C16 C15 125.0(2)
O5 C16 C10 125.3(2)
C15 C16 C10 109.63(18)

loop_
_geom_bond_atom_site_label_1
_geom_bond_atom_site_label_2
_geom_bond_distance
Cl1 C1 1.747(2)
O1 C13 1.173(3)
O2 N1 1.208(2)
O3 N1 1.221(2)
O4 C9 1.414(2)
O5 C16 1.202(3)
N1 C8 1.506(2)
C1 C6 1.368(4)
C1 C2 1.370(3)
C2 C3 1.384(3)
C3 C4 1.385(3)
C4 C5 1.385(3)
C4 C7 1.521(3)
C5 C6 1.382(3)
C7 C8 1.526(2)
C7 C12 1.545(3)
C8 C9 1.552(3)
C9 C14 1.542(3)
C9 C10 1.554(3)
C10 C11 1.524(3)
C10 C16 1.525(3)
C10 C17 1.549(3)
C11 C12 1.524(3)
C12 C13 1.513(3)
C14 C15 1.525(3)
C15 C16 1.511(3)
